data_4060075
loop_
_publ_author_name
'Remle \,Celenligil-\,Cetin'
'Lori A. Watson'
'Chengyun Guo'
'Bruce M. Foxman'
'Oleg V. Ozerov'

_publ_section_title
;
 Decarbonylation of Acetone and Carbonate at a Pincer-Ligated Ru Center
;
_journal_name_full Organometallics
_journal_page_first 186
_journal_page_last 189
_journal_paper_doi 10.1021/om049061m
_journal_volume 24
_journal_year 2005
_chemical_compound_source
;
?
;
_chemical_formula_moiety ' C27 H41 N1 O1 P2 Ru1 '
_chemical_formula_sum 'C27 H41 N O P2 Ru'
_chemical_formula_weight 558.65
_chemical_name_systematic
; 
? 
;
_space_group_IT_number 14
_symmetry_cell_setting monoclinic
_symmetry_space_group_name_Hall '-P 2ybc'
_symmetry_space_group_name_H-M 'P 1 21/c 1'
_atom_sites_solution_hydrogens geom
_atom_sites_solution_primary direct
_audit_creation_date 04-05-21
_audit_creation_method CRYSTALS_ver_12.20
_cell_angle_alpha 90
_cell_angle_beta 102.756(6)
_cell_angle_gamma 90
_cell_formula_units_Z 4
_cell_length_a 16.6139(13)
_cell_length_b 10.7730(11)
_cell_length_c 16.1339(11)
_cell_measurement_reflns_used 23
_cell_measurement_temperature 294
_cell_measurement_theta_max 22
_cell_measurement_theta_min 9
_cell_volume 2816.4(4)
_computing_cell_refinement
; 
 Cad4 Express, (Straver, 1992)
;
_computing_data_collection
; 
 Cad4 Express, (Straver, 1992)
;
_computing_data_reduction
; 
 MolEN (Fair, 1990) 
;
_computing_molecular_graphics
; 
 CAMERON (Watkin et al 1996) 
;
_computing_publication_material
; 
 CRYSTALS (Watkin et al 2003) 
;
_computing_structure_refinement
; 
 CRYSTALS (Watkin et al 2003) 
;
_computing_structure_solution
; 
 SIR92 (Altomare et al, 1994) 
;
_diffrn_ambient_temperature 294
_diffrn_measured_fraction_theta_full 0.999
_diffrn_measured_fraction_theta_max 0.999
_diffrn_measurement_device_type
; 
Enraf-Nonius CAD4
;
_diffrn_measurement_method \w/2\q
_diffrn_radiation_monochromator graphite
_diffrn_radiation_type 'Mo K\a'
_diffrn_radiation_wavelength 0.71073
_diffrn_reflns_av_R_equivalents 0.02
_diffrn_reflns_limit_h_max 0
_diffrn_reflns_limit_h_min -20
_diffrn_reflns_limit_k_max 0
_diffrn_reflns_limit_k_min -13
_diffrn_reflns_limit_l_max 20
_diffrn_reflns_limit_l_min -20
_diffrn_reflns_number 5938
_diffrn_reflns_theta_full 26.313
_diffrn_reflns_theta_max 26.313
_diffrn_reflns_theta_min 2.472
_diffrn_standards_decay_% 20.72
_diffrn_standards_interval_count 0
_diffrn_standards_interval_time 0
_diffrn_standards_number 3
_exptl_absorpt_coefficient_mu 0.689
_exptl_absorpt_correction_T_max 0.86
_exptl_absorpt_correction_T_min 0.77
_exptl_absorpt_correction_type psi-scan
_exptl_absorpt_process_details
; 
 Azimutal absorption correction (North et al, 1968) 
;
_exptl_crystal_colour ' red-brown '
_exptl_crystal_density_diffrn 1.317
_exptl_crystal_description ' prism '
_exptl_crystal_F_000 1168.000
_exptl_crystal_size_max 0.79
_exptl_crystal_size_mid 0.50
_exptl_crystal_size_min 0.22
_refine_diff_density_max 0.66
_refine_diff_density_min -0.38
_refine_ls_extinction_method None
_refine_ls_goodness_of_fit_ref 1.1050
_refine_ls_hydrogen_treatment mixed
_refine_ls_matrix_type full
_refine_ls_number_parameters 293
_refine_ls_number_reflns 3510
_refine_ls_number_restraints 0
_refine_ls_R_factor_all 0.1080
_refine_ls_R_factor_gt 0.0400
_refine_ls_shift/su_max 0.000714
_refine_ls_structure_factor_coef F
_refine_ls_weighting_details
;
 Method, part 1, Chebychev polynomial, (Watkin, 1994, Prince, 1982) 
 [weight] = 1.0/[A~0~*T~0~(x)+A~1~*T~1~(x) ... +A~n-1~]*T~n-1~(x)] 
 where A~i~ are the Chebychev coefficients listed below and x= Fcalc/Fmax 
 Method = Robust Weighting (Prince, 1982) 
 W = [weight] * [1-(deltaF/6*sigmaF)^2^]^2^ 
 A~i~ are: 
 1.76 0.713 1.47 
;
_refine_ls_weighting_scheme calc
_refine_ls_wR_factor_all 0.0967
_refine_ls_wR_factor_gt 0.0442
_refine_ls_wR_factor_ref 0.0442
_reflns_limit_h_max 20
_reflns_limit_h_min 0
_reflns_limit_k_max 13
_reflns_limit_k_min 0
_reflns_limit_l_max 19
_reflns_limit_l_min -20
_reflns_number_gt 3510
_reflns_number_total 5721
_reflns_threshold_expression I>1.96u(I)
_cod_depositor_comments
;
The following automatic conversions were performed:
'_symmetry_cell_setting' value 'Monoclinic' changed to 'monoclinic'
according to '/home/saulius/struct/CIF-dictionaries/cif_core.dic'
dictionary named 'cif_core.dic' version 2.4.1 from 2010-06-29.

Automatic conversion script
Id: cif_fix_enum 1527 2010-12-29 10:47:43Z saulius 
;
_cod_original_sg_symbol_H-M 'P 1 21/c 1 '
_cod_original_formula_sum ' C27 H41 N1 O1 P2 Ru1 '
_cod_database_code 4060075

loop_
_symmetry_equiv_pos_as_xyz
x,y,z
-x,-y,-z
-x,y+1/2,-z+1/2
x,-y+1/2,z+1/2

loop_
_atom_site_label
_atom_site_type_symbol
_atom_site_fract_x
_atom_site_fract_y
_atom_site_fract_z
_atom_site_U_iso_or_equiv
_atom_site_occupancy
_atom_site_adp_type
Ru1 Ru 0.689916(19) 0.08879(3) 0.45529(2) 0.0344 1.0000 Uani
P1 P 0.78949(6) 0.22623(9) 0.52288(7) 0.0344 1.0000 Uani
P2 P 0.62342(6) -0.09504(11) 0.40356(7) 0.0363 1.0000 Uani
C1 C 0.8548(2) -0.0049(4) 0.5541(3) 0.0354 1.0000 Uani
C2 C 0.8661(2) 0.1204(3) 0.5821(3) 0.0347 1.0000 Uani
C3 C 0.9288(3) 0.1524(4) 0.6506(3) 0.0395 1.0000 Uani
C4 C 0.9832(3) 0.0644(4) 0.6964(3) 0.0418 1.0000 Uani
C5 C 0.9696(3) -0.0572(4) 0.6699(3) 0.0429 1.0000 Uani
C6 C 0.9081(3) -0.0929(4) 0.6024(3) 0.0467 1.0000 Uani
C7 C 0.7884(3) -0.1404(4) 0.4378(3) 0.0369 1.0000 Uani
C8 C 0.7122(2) -0.1870(4) 0.3931(3) 0.0368 1.0000 Uani
C9 C 0.7091(3) -0.2897(4) 0.3403(3) 0.0416 1.0000 Uani
C10 C 0.7794(3) -0.3493(4) 0.3282(3) 0.0440 1.0000 Uani
C11 C 0.8542(3) -0.3011(4) 0.3710(3) 0.0484 1.0000 Uani
C12 C 0.8597(3) -0.2002(4) 0.4245(3) 0.0463 1.0000 Uani
C13 C 0.7699(3) 0.3412(4) 0.6003(3) 0.0487 1.0000 Uani
C14 C 0.7166(4) 0.4480(5) 0.5556(4) 0.0740 1.0000 Uani
C15 C 0.7290(4) 0.2798(6) 0.6649(4) 0.0774 1.0000 Uani
C16 C 0.8411(3) 0.3127(5) 0.4514(3) 0.0502 1.0000 Uani
C17 C 0.9147(4) 0.3888(6) 0.4938(5) 0.0856 1.0000 Uani
C18 C 0.8652(4) 0.2240(7) 0.3882(4) 0.0800 1.0000 Uani
C19 C 0.5522(3) -0.1001(4) 0.2986(3) 0.0465 1.0000 Uani
C20 C 0.5913(3) -0.0368(6) 0.2330(3) 0.0605 1.0000 Uani
C21 C 0.4700(3) -0.0390(6) 0.3022(4) 0.0649 1.0000 Uani
C22 C 0.5729(3) -0.1838(4) 0.4758(3) 0.0463 1.0000 Uani
C23 C 0.6323(4) -0.1958(6) 0.5628(3) 0.0675 1.0000 Uani
C24 C 0.5404(4) -0.3105(5) 0.4423(4) 0.0661 1.0000 Uani
C25 C 1.0513(3) 0.1000(5) 0.7703(3) 0.0580 1.0000 Uani
C26 C 0.7749(3) -0.4586(5) 0.2684(3) 0.0546 1.0000 Uani
C27 C 0.6110(3) 0.2018(5) 0.4110(3) 0.0542 1.0000 Uani
N1 N 0.7884(2) -0.0330(3) 0.4868(2) 0.0372 1.0000 Uani
O1 O 0.5622(3) 0.2756(4) 0.3804(3) 0.0971 1.0000 Uani
H1 H 0.643(3) 0.095(5) 0.522(3) 0.063(15) 1.0000 Uiso
H31 H 0.9351 0.2370 0.6674 0.0494 1.0000 Uiso
H51 H 1.0048 -0.1196 0.7000 0.0535 1.0000 Uiso
H61 H 0.9011 -0.1784 0.5881 0.0579 1.0000 Uiso
H91 H 0.6568 -0.3205 0.3117 0.0531 1.0000 Uiso
H111 H 0.9037 -0.3387 0.3631 0.0627 1.0000 Uiso
H121 H 0.9125 -0.1706 0.4529 0.0583 1.0000 Uiso
H131 H 0.8215 0.3746 0.6293 0.0609 1.0000 Uiso
H141 H 0.7074 0.5061 0.5967 0.0943 1.0000 Uiso
H142 H 0.7444 0.4876 0.5173 0.0943 1.0000 Uiso
H143 H 0.6654 0.4160 0.5251 0.0943 1.0000 Uiso
H151 H 0.7193 0.3404 0.7045 0.1034 1.0000 Uiso
H152 H 0.7640 0.2169 0.6940 0.1034 1.0000 Uiso
H153 H 0.6780 0.2445 0.6365 0.1034 1.0000 Uiso
H161 H 0.8017 0.3719 0.4240 0.0659 1.0000 Uiso
H171 H 0.9368 0.4297 0.4515 0.1092 1.0000 Uiso
H172 H 0.9553 0.3360 0.5263 0.1092 1.0000 Uiso
H173 H 0.8981 0.4488 0.5297 0.1092 1.0000 Uiso
H181 H 0.8919 0.2688 0.3512 0.1084 1.0000 Uiso
H182 H 0.9017 0.1630 0.4179 0.1084 1.0000 Uiso
H183 H 0.8171 0.1850 0.3560 0.1084 1.0000 Uiso
H191 H 0.5416 -0.1847 0.2825 0.0570 1.0000 Uiso
H201 H 0.5543 -0.0398 0.1790 0.0765 1.0000 Uiso
H202 H 0.6411 -0.0781 0.2301 0.0765 1.0000 Uiso
H203 H 0.6030 0.0473 0.2489 0.0765 1.0000 Uiso
H211 H 0.4339 -0.0426 0.2477 0.0815 1.0000 Uiso
H212 H 0.4793 0.0451 0.3192 0.0815 1.0000 Uiso
H213 H 0.4457 -0.0817 0.3422 0.0815 1.0000 Uiso
H221 H 0.5253 -0.1380 0.4806 0.0614 1.0000 Uiso
H231 H 0.6064 -0.2414 0.6000 0.0874 1.0000 Uiso
H232 H 0.6808 -0.2380 0.5565 0.0874 1.0000 Uiso
H233 H 0.6465 -0.1155 0.5856 0.0874 1.0000 Uiso
H241 H 0.5154 -0.3500 0.4827 0.0876 1.0000 Uiso
H242 H 0.5848 -0.3597 0.4325 0.0876 1.0000 Uiso
H243 H 0.5007 -0.3001 0.3904 0.0876 1.0000 Uiso
H251 H 1.0963 0.0449 0.7743 0.0720 1.0000 Uiso
H252 H 1.0689 0.1826 0.7623 0.0720 1.0000 Uiso
H253 H 1.0314 0.0968 0.8212 0.0720 1.0000 Uiso
H261 H 0.8206 -0.5120 0.2882 0.0722 1.0000 Uiso
H262 H 0.7251 -0.5029 0.2664 0.0722 1.0000 Uiso
H263 H 0.7762 -0.4295 0.2131 0.0722 1.0000 Uiso

loop_
_atom_site_aniso_label
_atom_site_aniso_U_11
_atom_site_aniso_U_22
_atom_site_aniso_U_33
_atom_site_aniso_U_23
_atom_site_aniso_U_13
_atom_site_aniso_U_12
Ru1 0.02836(16) 0.02913(16) 0.04297(18) -0.00225(16) 0.00222(11) 0.00336(15)
P1 0.0326(5) 0.0267(5) 0.0410(6) 0.0009(4) 0.0020(4) 0.0023(4)
P2 0.0295(5) 0.0333(5) 0.0442(6) -0.0052(5) 0.0038(4) 0.0003(4)
C1 0.033(2) 0.031(2) 0.041(2) 0.0028(17) 0.0049(17) 0.0055(16)
C2 0.035(2) 0.030(2) 0.040(2) 0.0001(15) 0.0091(17) 0.0031(15)
C3 0.040(2) 0.031(2) 0.044(2) 0.0043(18) 0.0008(18) 0.0020(17)
C4 0.042(2) 0.045(3) 0.033(2) -0.0035(17) -0.0028(17) 0.0045(18)
C5 0.046(2) 0.040(2) 0.038(2) 0.0050(17) -0.0021(18) 0.0110(18)
C6 0.051(2) 0.032(2) 0.052(2) -0.002(2) -0.0012(19) 0.012(2)
C7 0.035(2) 0.0345(19) 0.040(2) -0.0032(17) 0.0055(17) 0.0022(16)
C8 0.0334(19) 0.0310(19) 0.045(2) -0.0029(17) 0.0062(17) 0.0022(16)
C9 0.039(2) 0.036(2) 0.047(2) -0.0068(18) 0.0049(18) -0.0023(17)
C10 0.051(3) 0.040(2) 0.039(2) -0.0031(19) 0.0074(19) 0.0057(19)
C11 0.040(2) 0.047(3) 0.059(3) -0.006(2) 0.011(2) 0.0134(19)
C12 0.033(2) 0.047(3) 0.055(3) -0.012(2) 0.0003(19) 0.0027(18)
C13 0.058(3) 0.031(2) 0.051(3) -0.0066(19) -0.001(2) 0.010(2)
C14 0.096(4) 0.046(3) 0.076(4) 0.001(3) 0.011(3) 0.031(3)
C15 0.101(5) 0.071(4) 0.065(4) -0.003(3) 0.029(3) 0.024(3)
C16 0.041(2) 0.053(3) 0.057(3) 0.017(2) 0.012(2) 0.001(2)
C17 0.070(4) 0.089(5) 0.093(5) 0.025(4) 0.007(3) -0.037(3)
C18 0.097(5) 0.083(5) 0.070(4) 0.008(3) 0.039(3) 0.013(4)
C19 0.037(2) 0.043(2) 0.052(2) -0.007(2) -0.0056(18) -0.0016(18)
C20 0.060(3) 0.066(3) 0.052(3) 0.005(2) 0.004(2) -0.004(3)
C21 0.039(2) 0.072(3) 0.077(4) -0.010(3) -0.003(2) 0.006(2)
C22 0.045(2) 0.040(2) 0.057(3) -0.004(2) 0.017(2) -0.0034(19)
C23 0.076(4) 0.073(4) 0.052(3) 0.010(3) 0.011(3) -0.002(3)
C24 0.076(4) 0.050(3) 0.075(4) -0.003(3) 0.024(3) -0.019(3)
C25 0.062(3) 0.050(3) 0.050(3) 0.002(2) -0.014(2) 0.010(2)
C26 0.067(3) 0.046(2) 0.051(3) -0.014(2) 0.014(2) 0.007(2)
C27 0.042(2) 0.044(3) 0.068(3) 0.004(2) -0.005(2) 0.006(2)
N1 0.0338(17) 0.0301(16) 0.043(2) -0.0055(15) -0.0006(15) 0.0053(14)
O1 0.082(3) 0.072(3) 0.119(4) 0.015(3) -0.017(3) 0.026(2)

loop_
_atom_type_symbol
_atom_type_scat_dispersion_real
_atom_type_scat_dispersion_imag
_atom_type_scat_Cromer_Mann_a1
_atom_type_scat_Cromer_Mann_b1
_atom_type_scat_Cromer_Mann_a2
_atom_type_scat_Cromer_Mann_b2
_atom_type_scat_Cromer_Mann_a3
_atom_type_scat_Cromer_Mann_b3
_atom_type_scat_Cromer_Mann_a4
_atom_type_scat_Cromer_Mann_b4
_atom_type_scat_Cromer_Mann_c
_atom_type_scat_source
'Ru  ' -1.2594 0.8363 19.2674 0.8085 12.9182 8.4347 4.8634 24.7997 1.5676 94.2928 5.3787 International_Tables_Vol_IV_Table_2.2B
'P   ' 0.1023 0.0942 6.4345 1.9067 4.1791 27.1570 1.7800 0.5260 1.4908 68.1645 1.1149 International_Tables_Vol_IV_Table_2.2B
'O   ' 0.0106 0.0060 3.0485 13.2771 2.2868 5.7011 1.5463 0.3239 0.8670 32.9089 0.2508 International_Tables_Vol_IV_Table_2.2B
'N   ' 0.0061 0.0033 12.2126 0.0057 3.1322 9.8933 2.0125 28.9975 1.1663 0.5826 -11.5290 International_Tables_Vol_IV_Table_2.2B
'C   ' 0.0033 0.0016 2.3100 20.8439 1.0200 10.2075 1.5886 0.5687 0.8650 51.6512 0.2156 International_Tables_Vol_IV_Table_2.2B
'H   ' 0.0000 0.0000 0.4930 10.5109 0.3229 26.1257 0.1402 3.1424 0.0408 57.7998 0.0030 International_Tables_Vol_IV_Table_2.2B

loop_
_geom_angle_atom_site_label_1
_geom_angle_atom_site_label_2
_geom_angle_atom_site_label_3
_geom_angle
_geom_angle_publ_flag
P1 Ru1 P2 161.52(4) yes
P1 Ru1 C27 97.81(16) yes
P2 Ru1 C27 100.65(16) yes
P1 Ru1 N1 81.10(10) yes
P2 Ru1 N1 80.56(10) yes
C27 Ru1 N1 169.7(2) yes
P1 Ru1 H1 94(2) no
P2 Ru1 H1 90.7(20) no
C27 Ru1 H1 79(2) no
N1 Ru1 H1 112(2) no
Ru1 P1 C2 101.06(13) yes
Ru1 P1 C13 122.54(16) yes
C2 P1 C13 105.91(19) yes
Ru1 P1 C16 114.48(17) yes
C2 P1 C16 106.2(2) yes
C13 P1 C16 105.2(2) yes
Ru1 P2 C8 99.59(13) yes
Ru1 P2 C19 120.83(16) yes
C8 P2 C19 105.6(2) yes
Ru1 P2 C22 117.37(15) yes
C8 P2 C22 105.5(2) yes
C19 P2 C22 106.0(2) yes
C2 C1 C6 116.1(4) yes
C2 C1 N1 118.5(3) yes
C6 C1 N1 125.1(4) yes
P1 C2 C1 113.6(3) yes
P1 C2 C3 125.5(3) yes
C1 C2 C3 120.8(4) yes
C2 C3 C4 122.4(4) yes
C2 C3 H31 118.821 no
C4 C3 H31 118.775 no
C3 C4 C5 115.8(4) yes
C3 C4 C25 122.0(4) yes
C5 C4 C25 122.2(4) yes
C4 C5 C6 123.6(4) yes
C4 C5 H51 118.121 no
C6 C5 H51 118.264 no
C1 C6 C5 121.1(4) yes
C1 C6 H61 119.329 no
C5 C6 H61 119.566 no
C8 C7 C12 116.9(4) yes
C8 C7 N1 118.2(4) yes
C12 C7 N1 124.7(4) yes
P2 C8 C7 114.6(3) yes
P2 C8 C9 124.8(3) yes
C7 C8 C9 120.4(4) yes
C8 C9 C10 122.6(4) yes
C8 C9 H91 118.753 no
C10 C9 H91 118.691 no
C9 C10 C11 116.6(4) yes
C9 C10 C26 121.7(4) yes
C11 C10 C26 121.6(4) yes
C10 C11 C12 122.5(4) yes
C10 C11 H111 118.821 no
C12 C11 H111 118.658 no
C7 C12 C11 121.0(4) yes
C7 C12 H121 119.491 no
C11 C12 H121 119.513 no
P1 C13 C14 110.9(4) yes
P1 C13 C15 110.3(3) yes
C14 C13 C15 110.5(5) yes
P1 C13 H131 108.295 no
C14 C13 H131 108.195 no
C15 C13 H131 108.586 no
C13 C14 H141 109.421 no
C13 C14 H142 109.219 no
H141 C14 H142 109.591 no
C13 C14 H143 109.329 no
H141 C14 H143 109.754 no
H142 C14 H143 109.513 no
C13 C15 H151 109.256 no
C13 C15 H152 109.501 no
H151 C15 H152 109.521 no
C13 C15 H153 109.381 no
H151 C15 H153 109.423 no
H152 C15 H153 109.744 no
P1 C16 C17 115.9(4) yes
P1 C16 C18 109.4(4) yes
C17 C16 C18 109.9(5) yes
P1 C16 H161 105.196 no
C17 C16 H161 104.626 no
C18 C16 H161 111.594 no
C16 C17 H171 109.246 no
C16 C17 H172 109.378 no
H171 C17 H172 109.602 no
C16 C17 H173 109.320 no
H171 C17 H173 109.471 no
H172 C17 H173 109.810 no
C16 C18 H181 109.391 no
C16 C18 H182 109.299 no
H181 C18 H182 109.491 no
C16 C18 H183 109.443 no
H181 C18 H183 109.591 no
H182 C18 H183 109.611 no
P2 C19 C20 109.9(3) yes
P2 C19 C21 110.5(3) yes
C20 C19 C21 110.8(4) yes
P2 C19 H191 108.793 no
C20 C19 H191 108.747 no
C21 C19 H191 107.963 no
C19 C20 H201 109.523 no
C19 C20 H202 109.566 no
H201 C20 H202 109.446 no
C19 C20 H203 109.423 no
H201 C20 H203 109.432 no
H202 C20 H203 109.436 no
C19 C21 H211 109.465 no
C19 C21 H212 109.408 no
H211 C21 H212 109.641 no
C19 C21 H213 109.453 no
H211 C21 H213 109.407 no
H212 C21 H213 109.453 no
P2 C22 C23 109.4(3) yes
P2 C22 C24 114.6(3) yes
C23 C22 C24 110.8(4) yes
P2 C22 H221 106.610 no
C23 C22 H221 110.383 no
C24 C22 H221 104.895 no
C22 C23 H231 109.503 no
C22 C23 H232 109.396 no
H231 C23 H232 109.538 no
C22 C23 H233 109.428 no
H231 C23 H233 109.508 no
H232 C23 H233 109.455 no
C22 C24 H241 109.514 no
C22 C24 H242 109.418 no
H241 C24 H242 109.729 no
C22 C24 H243 109.259 no
H241 C24 H243 109.469 no
H242 C24 H243 109.436 no
C4 C25 H251 109.808 no
C4 C25 H252 109.265 no
H251 C25 H252 109.527 no
C4 C25 H253 109.390 no
H251 C25 H253 109.769 no
H252 C25 H253 109.064 no
C10 C26 H261 109.487 no
C10 C26 H262 109.529 no
H261 C26 H262 109.414 no
C10 C26 H263 109.491 no
H261 C26 H263 109.416 no
H262 C26 H263 109.490 no
Ru1 C27 O1 177.4(5) yes
C7 N1 C1 121.1(3) yes
C7 N1 Ru1 118.9(2) yes
C1 N1 Ru1 119.9(3) yes

loop_
_geom_bond_atom_site_label_1
_geom_bond_atom_site_label_2
_geom_bond_distance
_geom_bond_publ_flag
Ru1 P1 2.3069(11) yes
Ru1 P2 2.3306(11) yes
Ru1 C27 1.816(5) yes
Ru1 N1 2.070(3) yes
Ru1 H1 1.46(5) no
P1 C2 1.815(4) yes
P1 C13 1.838(5) yes
P1 C16 1.836(5) yes
P2 C8 1.815(4) yes
P2 C19 1.840(4) yes
P2 C22 1.846(5) yes
C1 C2 1.423(5) yes
C1 C6 1.409(6) yes
C1 N1 1.399(5) yes
C2 C3 1.385(6) yes
C3 C4 1.403(6) yes
C3 H31 0.950 no
C4 C5 1.381(6) yes
C4 C25 1.501(6) yes
C5 C6 1.374(6) yes
C5 H51 0.951 no
C6 H61 0.951 no
C7 C8 1.405(6) yes
C7 C12 1.406(6) yes
C7 N1 1.402(5) yes
C8 C9 1.390(6) yes
C9 C10 1.385(6) yes
C9 H91 0.950 no
C10 C11 1.382(6) yes
C10 C26 1.512(6) yes
C11 C12 1.380(6) yes
C11 H111 0.950 no
C12 H121 0.951 no
C13 C14 1.532(7) yes
C13 C15 1.516(8) yes
C13 H131 0.951 no
C14 H141 0.948 no
C14 H142 0.951 no
C14 H143 0.949 no
C15 H151 0.952 no
C15 H152 0.948 no
C15 H153 0.949 no
C16 C17 1.505(7) yes
C16 C18 1.514(8) yes
C16 H161 0.951 no
C17 H171 0.951 no
C17 H172 0.947 no
C17 H173 0.949 no
C18 H181 0.950 no
C18 H182 0.950 no
C18 H183 0.949 no
C19 C20 1.520(7) yes
C19 C21 1.529(7) yes
C19 H191 0.953 no
C20 H201 0.950 no
C20 H202 0.950 no
C20 H203 0.950 no
C21 H211 0.949 no
C21 H212 0.949 no
C21 H213 0.952 no
C22 C23 1.532(7) yes
C22 C24 1.522(7) yes
C22 H221 0.951 no
C23 H231 0.949 no
C23 H232 0.950 no
C23 H233 0.950 no
C24 H241 0.948 no
C24 H242 0.949 no
C24 H243 0.952 no
C25 H251 0.946 no
C25 H252 0.954 no
C25 H253 0.951 no
C26 H261 0.951 no
C26 H262 0.950 no
C26 H263 0.950 no
C27 O1 1.164(6) yes
